data_7059617
loop_
_publ_author_name
'Wang, Wen-Min'
'Huai, Lei'
'Wang, Xi-Wen'
'Jiang, Kai-Jun'
'Shen, Hai-Yun'
'Gao, Hong-Ling'
'Fang, Ming'
'Cui, Jian-Zhong'

_publ_section_title
;
 Structures, magnetic refrigeration and single molecule-magnet behavior of
 five rhombus-shaped tetranuclear Ln(iii)-based clusters
;
_journal_issue 25
_journal_name_full 'New Journal of Chemistry'
_journal_page_first 10266
_journal_page_last 10274
_journal_paper_doi 10.1039/D0NJ01969K
_journal_volume 44
_journal_year 2020
_chemical_formula_moiety 'C104 H84 N12 O16 S6 Tb4, C2 H3 N'
_chemical_formula_sum 'C106 H87 N13 O16 S6 Tb4'
_chemical_formula_weight 2626.92
_space_group_crystal_system monoclinic
_space_group_IT_number 14
_space_group_name_Hall '-P 2yn'
_space_group_name_H-M_alt 'P 1 21/n 1'
_atom_sites_solution_hydrogens geom
_audit_creation_date 2020-05-09
_audit_creation_method
;
Olex2 1.2
(compiled 2018.05.29 svn.r3508 for OlexSys, GUI svn.r5506)
;
_audit_update_record
;
2020-05-12 deposited with the CCDC.	2020-05-15 downloaded from the CCDC.
;
_cell_angle_alpha 90
_cell_angle_beta 102.5790(10)
_cell_angle_gamma 90
_cell_formula_units_Z 2
_cell_length_a 15.1763(9)
_cell_length_b 12.7802(7)
_cell_length_c 28.3434(16)
_cell_measurement_reflns_used 16287
_cell_measurement_temperature 113(2)
_cell_measurement_theta_max 27.5
_cell_measurement_theta_min 3.1
_cell_volume 5365.4(5)
_computing_cell_refinement 'CrystalClear-SM Expert 2.1 b42'
_computing_data_collection 'CrystalClear-SM Expert 2.1 b42 (Rigaku, 2015)'
_computing_data_reduction 'CrystalClear-SM Expert 2.1 b42'
_computing_molecular_graphics 'Olex2 (Dolomanov et al., 2009)'
_computing_publication_material 'Olex2 (Dolomanov et al., 2009)'
_computing_structure_refinement 'XL (Sheldrick, 2008)'
_computing_structure_solution 'SHELXS-97 (Sheldrick, 1990)'
_diffrn_ambient_temperature 113.15
_diffrn_detector_area_resol_mean 5.814
_diffrn_measured_fraction_theta_full 0.994
_diffrn_measured_fraction_theta_max 0.990
_diffrn_measurement_device_type 'Bruker P4'
_diffrn_measurement_method '\w scans'
_diffrn_radiation_monochromator graphite
_diffrn_radiation_type MoK\a
_diffrn_radiation_wavelength 0.71073
_diffrn_reflns_av_R_equivalents 0.0238
_diffrn_reflns_av_unetI/netI 0.0204
_diffrn_reflns_Laue_measured_fraction_full 0.994
_diffrn_reflns_Laue_measured_fraction_max 0.990
_diffrn_reflns_limit_h_max 16
_diffrn_reflns_limit_h_min -19
_diffrn_reflns_limit_k_max 16
_diffrn_reflns_limit_k_min -16
_diffrn_reflns_limit_l_max 36
_diffrn_reflns_limit_l_min -35
_diffrn_reflns_number 52244
_diffrn_reflns_point_group_measured_fraction_full 0.994
_diffrn_reflns_point_group_measured_fraction_max 0.990
_diffrn_reflns_theta_full 25.242
_diffrn_reflns_theta_max 27.526
_diffrn_reflns_theta_min 3.125
_exptl_absorpt_coefficient_mu 2.790
_exptl_absorpt_correction_T_max 0.7307
_exptl_absorpt_correction_T_min 0.6054
_exptl_absorpt_correction_type multi-scan
_exptl_absorpt_process_details 'REQAB (Rigaku, 1998)'
_exptl_crystal_colour Colorless
_exptl_crystal_density_diffrn 1.626
_exptl_crystal_density_method "'not measured'"
_exptl_crystal_description Prism
_exptl_crystal_F_000 2596
_exptl_crystal_size_max 0.2
_exptl_crystal_size_mid 0.18
_exptl_crystal_size_min 0.12
_refine_diff_density_max 1.449
_refine_diff_density_min -1.071
_refine_diff_density_rms 0.105
_refine_ls_extinction_method none
_refine_ls_goodness_of_fit_ref 1.084
_refine_ls_hydrogen_treatment constr
_refine_ls_matrix_type full
_refine_ls_number_parameters 665
_refine_ls_number_reflns 12243
_refine_ls_number_restraints 173
_refine_ls_restrained_S_all 1.087
_refine_ls_R_factor_all 0.0385
_refine_ls_R_factor_gt 0.0339
_refine_ls_shift/su_max 0.001
_refine_ls_shift/su_mean 0.000
_refine_ls_structure_factor_coef Fsqd
_refine_ls_weighting_details 'w=1/[\s^2^(Fo^2^)+(0.0550P)^2^+14.0890P] where P=(Fo^2^+2Fc^2^)/3'
_refine_ls_weighting_scheme calc
_refine_ls_wR_factor_gt 0.0982
_refine_ls_wR_factor_ref 0.1010
_reflns_Friedel_coverage 0.000
_reflns_number_gt 11186
_reflns_number_total 12243
_reflns_threshold_expression 'I > 2\s(I)'
_cod_data_source_file d0nj01969k2.cif
_cod_data_source_block 3
_cod_depositor_comments
;Adding full bibliography for 7059614--7059618.cif.

 Adding full bibliography for 7059614--7059618.cif.
;
_cod_database_code 7059617
_shelx_shelxl_version_number 2018/3
_shelx_space_group_comment
;
The symmetry employed for this shelxl refinement is uniquely defined
by the following loop, which should always be used as a source of
symmetry information in preference to the above space-group names.
They are only intended as comments.
;
_shelx_estimated_absorpt_t_max 0.731
_shelx_estimated_absorpt_t_min 0.605
_olex2_refinement_description
;
1. Fixed Uiso
 At 1.2 times of:
  All C(H) groups, All C(H,H) groups, All O(H) groups
 At 1.5 times of:
  All C(H,H,H) groups
2. Restrained distances
 C53-C54
 1.54 with sigma of 0.01
 N7-C53
 1.12 with sigma of 0.01
 N7-C54
 2.66 with sigma of 0.01
 C12'-C13'
 1.45 with sigma of 0.01
 S1'-C11' = S1'-C14'
 1.72 with sigma of 0.01
 C11'-C12' = C13'-C14'
 1.36 with sigma of 0.01
 C26-C27 = C26'-C27'
 1.45 with sigma of 0.01
 C25-C26 = C25'-C26' = C27-C28 = C27'-C28'
 1.36 with sigma of 0.01
 C24-C25 = C24'-C25'
 1.42 with sigma of 0.01
 N4-C24 = N4-C24'
 1.3 with sigma of 0.01
 C10-C11'
 1.45 with sigma of 0.01
3. Restrained planarity
 S1', C11', C12', C13', C14'
 with sigma of 0.01
 S2', C25', C26', C27', C28'
 with sigma of 0.01
4. Uiso/Uaniso restraints and constraints
Uanis(S1) \\sim Ueq, Uanis(C11) \\sim Ueq, Uanis(C12) \\sim Ueq, Uanis(C13)
\\sim Ueq, Uanis(C14) \\sim Ueq, Uanis(S1') \\sim Ueq, Uanis(C11') \\sim Ueq,
Uanis(C12') \\sim Ueq, Uanis(C13') \\sim Ueq, Uanis(C14') \\sim Ueq: with sigma
of 0.01 and sigma for terminal atoms of 0.02
Uanis(S2) \\sim Ueq, Uanis(C24) \\sim Ueq, Uanis(C25) \\sim Ueq, Uanis(C26)
\\sim Ueq, Uanis(C27) \\sim Ueq, Uanis(C28) \\sim Ueq, Uanis(S2') \\sim Ueq,
Uanis(C24') \\sim Ueq, Uanis(C25') \\sim Ueq, Uanis(C26') \\sim Ueq,
Uanis(C27') \\sim Ueq, Uanis(C28') \\sim Ueq, Uanis(N7) \\sim Ueq, Uanis(C53)
\\sim Ueq, Uanis(C54) \\sim Ueq: with sigma of 0.01 and sigma for terminal
atoms of 0.02
Uanis(C12) = Uanis(C13) = Uanis(C14) = Uanis(S1) = Uanis(C11) = Uanis(C11') =
Uanis(S1') = Uanis(C14') = Uanis(C13') = Uanis(C12')
Uanis(S2) = Uanis(C28) = Uanis(C27) = Uanis(C26) = Uanis(C25) = Uanis(S2') =
Uanis(C28') = Uanis(C27') = Uanis(C26') = Uanis(C25')
5. Others
 Sof(S2')=Sof(C24')=Sof(H24')=Sof(C25')=Sof(C26')=Sof(H26')=Sof(C27')=
 Sof(H27')=Sof(C28')=Sof(H28')=1-FVAR(1)
 Sof(S2)=Sof(C24)=Sof(H24)=Sof(C25)=Sof(C26)=Sof(H26)=Sof(C27)=Sof(H27)=
 Sof(C28)=Sof(H28)=FVAR(1)
 Sof(H10A)=Sof(S1')=Sof(C11')=Sof(C12')=Sof(H12')=Sof(C13')=Sof(H13')=
 Sof(C14')=Sof(H14')=1-FVAR(2)
 Sof(H10)=Sof(S1)=Sof(C11)=Sof(C12)=Sof(H12)=Sof(C13)=Sof(H13)=Sof(C14)=
 Sof(H14)=FVAR(2)
 Fixed Sof: N7(0.5) C53(0.5) C54(0.5) H54A(0.5) H54B(0.5) H54C(0.5)
6.a Ternary CH refined with riding coordinates:
 O8(H8)
6.b Aromatic/amide H refined with riding coordinates:
 C3(H3), C4(H4), C7(H7), C8(H8A), C9(H9), C10(H10), C10(H10A), C12(H12),
 C13(H13), C14(H14), C12'(H12'), C13'(H13'), C14'(H14'), C17(H17), C18(H18),
 C21(H21), C22(H22), C23(H23), C24(H24), C26(H26), C27(H27), C28(H28),
 C24'(H24'), C26'(H26'), C27'(H27'), C28'(H28'), C31(H31), C32(H32), C35(H35),
 C36(H36), C37(H37), C38(H38), C40(H40), C41(H41), C42(H42), C45(H45), C50(H50)
6.c Idealised Me refined as rotating group:
 C43(H43A,H43B,H43C), C47(H47A,H47B,H47C), C48(H48A,H48B,H48C), C52(H52A,H52B,
 H52C), C54(H54A,H54B,H54C)
;
_olex2_submission_special_instructions 'No special instructions were received'

loop_
_space_group_symop_operation_xyz
'x, y, z'
'-x+1/2, y+1/2, -z+1/2'
'-x, -y, -z'
'x-1/2, -y-1/2, z-1/2'

loop_
_atom_site_label
_atom_site_type_symbol
_atom_site_fract_x
_atom_site_fract_y
_atom_site_fract_z
_atom_site_U_iso_or_equiv
_atom_site_adp_type
_atom_site_occupancy
_atom_site_site_symmetry_order
_atom_site_calc_flag
_atom_site_refinement_flags_posn
_atom_site_refinement_flags_adp
_atom_site_refinement_flags_occupancy
_atom_site_disorder_assembly
_atom_site_disorder_group
Tb1 Tb -0.12391(2) 1.03266(2) -0.00192(2) 0.02244(6) Uani 1 1 d . . . . .
Tb2 Tb 0.01404(2) 0.81727(2) 0.07813(2) 0.02236(6) Uani 1 1 d . . . . .
S3 S 0.58253(10) 0.38360(13) 0.16350(5) 0.0543(4) Uani 1 1 d . . . . .
O1 O -0.09966(19) 0.9505(2) 0.07496(10) 0.0255(5) Uani 1 1 d . . . . .
O2 O 0.09972(19) 0.9750(2) 0.08281(10) 0.0279(6) Uani 1 1 d . . . . .
O3 O 0.14235(19) 0.7987(2) 0.04230(10) 0.0275(6) Uani 1 1 d . . . . .
O4 O -0.21634(19) 0.8895(2) -0.02984(11) 0.0307(6) Uani 1 1 d . . . . .
O5 O -0.26299(19) 1.0662(2) 0.01621(11) 0.0330(6) Uani 1 1 d . . . . .
O6 O -0.0779(2) 0.7181(2) 0.11593(11) 0.0350(7) Uani 1 1 d . . . . .
O7 O -0.0447(2) 0.6858(2) 0.02339(11) 0.0318(6) Uani 1 1 d . . . . .
O8 O -0.01973(17) 0.8952(2) 0.00192(9) 0.0224(5) Uani 1 1 d . . . . .
H8 H -0.039078 0.843009 -0.024579 0.027 Uiso 1 1 calc R . . . .
N1 N -0.0937(2) 1.1615(3) 0.06909(12) 0.0264(7) Uani 1 1 d . . . . .
N2 N -0.1425(3) 1.1949(3) 0.23269(13) 0.0352(8) Uani 1 1 d . . . . .
N3 N 0.0680(2) 0.8859(3) 0.16311(12) 0.0304(7) Uani 1 1 d . . . . .
N4 N 0.1200(3) 1.2150(3) 0.24974(14) 0.0429(9) Uani 1 1 d D . . . .
N5 N 0.1213(2) 0.6698(3) 0.11393(13) 0.0312(7) Uani 1 1 d . . . . .
N6 N 0.4093(3) 0.5014(3) 0.11218(15) 0.0380(9) Uani 1 1 d . . . . .
C1 C -0.1075(3) 1.1188(3) 0.11097(14) 0.0261(8) Uani 1 1 d . . . . .
C2 C -0.1143(3) 1.0065(3) 0.11221(14) 0.0259(8) Uani 1 1 d . . . . .
C3 C -0.1342(3) 0.9611(3) 0.15335(15) 0.0299(8) Uani 1 1 d . . . . .
H3 H -0.141414 0.887425 0.154687 0.036 Uiso 1 1 calc R . . . .
C4 C -0.1438(3) 1.0233(3) 0.19302(15) 0.0318(9) Uani 1 1 d . . . . .
H4 H -0.158706 0.990629 0.220347 0.038 Uiso 1 1 calc R . . . .
C5 C -0.1320(3) 1.1303(3) 0.19323(15) 0.0304(8) Uani 1 1 d . . . . .
C6 C -0.1131(3) 1.1799(3) 0.15178(15) 0.0290(8) Uani 1 1 d . . . . .
C7 C -0.0959(3) 1.2888(3) 0.14913(16) 0.0325(9) Uani 1 1 d . . . . .
H7 H -0.096845 1.332987 0.175957 0.039 Uiso 1 1 calc R . . . .
C8 C -0.0780(3) 1.3290(3) 0.10785(17) 0.0339(9) Uani 1 1 d . . . . .
H8A H -0.064240 1.401255 0.106075 0.041 Uiso 1 1 calc R . . . .
C9 C -0.0798(3) 1.2638(3) 0.06788(16) 0.0312(9) Uani 1 1 d . . . . .
H9 H -0.070658 1.294170 0.038716 0.037 Uiso 1 1 calc R . . . .
C10 C -0.1086(3) 1.1626(4) 0.27520(18) 0.0458(12) Uani 1 1 d D . . . .
H10 H -0.070936 1.102502 0.278673 0.055 Uiso 0.891(3) 1 calc R . P A 3
H10A H -0.097224 1.092684 0.286210 0.055 Uiso 0.109(3) 1 calc R . P A 4
S1 S -0.18926(11) 1.32265(12) 0.31602(5) 0.0466(4) Uani 0.891(3) 1 d . U P A 3
C11 C -0.1241(4) 1.2122(5) 0.3187(2) 0.0466(4) Uani 0.891(3) 1 d . U P A 3
C12 C -0.0911(4) 1.1811(5) 0.3654(2) 0.0466(4) Uani 0.891(3) 1 d . U P A 3
H12 H -0.054298 1.120980 0.374110 0.056 Uiso 0.891(3) 1 calc R . P A 3
C13 C -0.1181(4) 1.2487(5) 0.3997(2) 0.0466(4) Uani 0.891(3) 1 d . U P A 3
H13 H -0.101443 1.238906 0.433665 0.056 Uiso 0.891(3) 1 calc R . P A 3
C14 C -0.1699(4) 1.3280(5) 0.3782(2) 0.0466(4) Uani 0.891(3) 1 d . U P A 3
H14 H -0.193210 1.381218 0.395481 0.056 Uiso 0.891(3) 1 calc R . P A 3
S1' S -0.1563(9) 1.3729(10) 0.2997(4) 0.0466(4) Uani 0.109(3) 1 d D U P A 4
C11' C -0.0914(17) 1.2604(13) 0.3032(10) 0.0466(4) Uani 0.109(3) 1 d D U P A 4
C12' C -0.0523(19) 1.249(3) 0.3511(9) 0.0466(4) Uani 0.109(3) 1 d D U P A 4
H12' H -0.013597 1.191079 0.360318 0.056 Uiso 0.109(3) 1 calc R . P A 4
C13' C -0.066(2) 1.320(3) 0.3888(12) 0.0466(4) Uani 0.109(3) 1 d D U P A 4
H13' H -0.041622 1.318818 0.422703 0.056 Uiso 0.109(3) 1 calc R . P A 4
C14' C -0.123(2) 1.389(3) 0.3613(5) 0.0466(4) Uani 0.109(3) 1 d D U P A 4
H14' H -0.145142 1.447451 0.376273 0.056 Uiso 0.109(3) 1 calc R . P A 4
C15 C 0.0912(3) 0.9899(3) 0.16511(14) 0.0291(8) Uani 1 1 d . . . . .
C16 C 0.1068(3) 1.0353(3) 0.12118(14) 0.0279(8) Uani 1 1 d . . . . .
C17 C 0.1297(3) 1.1411(3) 0.12245(15) 0.0324(9) Uani 1 1 d . . . . .
H17 H 0.142009 1.172976 0.094299 0.039 Uiso 1 1 calc R . . . .
C18 C 0.1349(3) 1.2018(3) 0.16429(16) 0.0343(9) Uani 1 1 d . . . . .
H18 H 0.149219 1.274077 0.163443 0.041 Uiso 1 1 calc R . . . .
C19 C 0.1198(3) 1.1589(4) 0.20700(16) 0.0344(9) Uani 1 1 d . . . . .
C20 C 0.0982(3) 1.0500(4) 0.20760(15) 0.0318(9) Uani 1 1 d . . . . .
C21 C 0.0848(3) 0.9985(4) 0.24919(15) 0.0361(10) Uani 1 1 d . . . . .
H21 H 0.088847 1.036274 0.278459 0.043 Uiso 1 1 calc R . . . .
C22 C 0.0661(3) 0.8939(4) 0.24742(15) 0.0391(10) Uani 1 1 d . . . . .
H22 H 0.059388 0.857656 0.275695 0.047 Uiso 1 1 calc R . . . .
C23 C 0.0568(3) 0.8407(4) 0.20341(15) 0.0356(9) Uani 1 1 d . . . . .
H23 H 0.041626 0.768485 0.202432 0.043 Uiso 1 1 calc R . . . .
S2 S 0.09688(14) 1.31203(14) 0.34387(6) 0.0528(4) Uani 0.804(3) 1 d . U P B 1
C24 C 0.1610(4) 1.3000(4) 0.26051(19) 0.0362(12) Uani 0.804(3) 1 d D U P B 1
H24 H 0.197580 1.326169 0.239925 0.043 Uiso 0.804(3) 1 calc R . P B 1
C25 C 0.1547(6) 1.3589(5) 0.3026(2) 0.0528(4) Uani 0.804(3) 1 d D U P B 1
C26 C 0.1908(5) 1.4546(5) 0.3159(2) 0.0528(4) Uani 0.804(3) 1 d D U P B 1
H26 H 0.224852 1.493045 0.297411 0.063 Uiso 0.804(3) 1 calc R . P B 1
C27 C 0.1729(5) 1.4917(6) 0.3600(2) 0.0528(4) Uani 0.804(3) 1 d D U P B 1
H27 H 0.192990 1.557260 0.374132 0.063 Uiso 0.804(3) 1 calc R . P B 1
C28 C 0.1236(5) 1.4222(5) 0.3797(2) 0.0528(4) Uani 0.804(3) 1 d D U P B 1
H28 H 0.105901 1.432710 0.409459 0.063 Uiso 0.804(3) 1 calc R . P B 1
S2' S 0.1827(6) 1.3512(6) 0.3395(3) 0.0528(4) Uani 0.196(3) 1 d . U P B 2
C24' C 0.1009(16) 1.3151(8) 0.2452(7) 0.033(5) Uani 0.196(3) 1 d D U P B 2
H24' H 0.072815 1.340053 0.214014 0.040 Uiso 0.196(3) 1 calc R . P B 2
C25' C 0.1194(16) 1.3891(16) 0.2838(8) 0.0528(4) Uani 0.196(3) 1 d D U P B 2
C26' C 0.0854(16) 1.4871(16) 0.2872(8) 0.0528(4) Uani 0.196(3) 1 d D U P B 2
H26' H 0.048548 1.522640 0.260682 0.063 Uiso 0.196(3) 1 calc R . P B 2
C27' C 0.1111(16) 1.5316(18) 0.3355(7) 0.0528(4) Uani 0.196(3) 1 d D U P B 2
H27' H 0.092990 1.599119 0.343807 0.063 Uiso 0.196(3) 1 calc R . P B 2
C28' C 0.1641(16) 1.465(2) 0.3676(10) 0.0528(4) Uani 0.196(3) 1 d D U P B 2
H28' H 0.187442 1.480675 0.400817 0.063 Uiso 0.196(3) 1 calc R . P B 2
C29 C 0.1972(3) 0.6578(3) 0.09552(15) 0.0293(8) Uani 1 1 d . . . . .
C30 C 0.2053(3) 0.7273(3) 0.05670(14) 0.0270(8) Uani 1 1 d . . . . .
C31 C 0.2798(3) 0.7148(3) 0.03632(16) 0.0324(9) Uani 1 1 d . . . . .
H31 H 0.286067 0.757580 0.009831 0.039 Uiso 1 1 calc R . . . .
C32 C 0.3461(3) 0.6399(4) 0.05427(17) 0.0370(10) Uani 1 1 d . . . . .
H32 H 0.397419 0.635350 0.040273 0.044 Uiso 1 1 calc R . . . .
C33 C 0.3399(3) 0.5725(3) 0.09136(17) 0.0332(9) Uani 1 1 d . . . . .
C34 C 0.2636(3) 0.5811(3) 0.11274(15) 0.0297(8) Uani 1 1 d . . . . .
C35 C 0.2480(3) 0.5131(3) 0.14941(16) 0.0359(10) Uani 1 1 d . . . . .
H35 H 0.290268 0.459621 0.161600 0.043 Uiso 1 1 calc R . . . .
C36 C 0.1723(4) 0.5246(4) 0.16716(17) 0.0410(11) Uani 1 1 d . . . . .
H36 H 0.161654 0.479712 0.192043 0.049 Uiso 1 1 calc R . . . .
C37 C 0.1101(3) 0.6034(3) 0.14840(17) 0.0380(10) Uani 1 1 d . . . . .
H37 H 0.057180 0.609753 0.160947 0.046 Uiso 1 1 calc R . . . .
C38 C 0.4568(3) 0.4599(4) 0.08434(19) 0.0411(11) Uani 1 1 d . . . . .
H38 H 0.437419 0.469006 0.050387 0.049 Uiso 1 1 calc R . . . .
C39 C 0.5381(3) 0.4003(4) 0.10260(19) 0.0425(11) Uani 1 1 d . . . . .
C40 C 0.5944(4) 0.3584(5) 0.0760(2) 0.0537(14) Uani 1 1 d . . . . .
H40 H 0.582179 0.360185 0.041722 0.064 Uiso 1 1 calc R . . . .
C41 C 0.6721(4) 0.3123(5) 0.1044(2) 0.0580(15) Uani 1 1 d . . . . .
H41 H 0.717677 0.279752 0.091217 0.070 Uiso 1 1 calc R . . . .
C42 C 0.6752(4) 0.3191(5) 0.1521(2) 0.0564(15) Uani 1 1 d . . . . .
H42 H 0.722730 0.291631 0.176440 0.068 Uiso 1 1 calc R . . . .
C43 C -0.3215(4) 0.7510(4) -0.0446(2) 0.0534(14) Uani 1 1 d . . . . .
H43A H -0.305098 0.742512 -0.075919 0.080 Uiso 1 1 calc GR . . . .
H43B H -0.387032 0.743965 -0.048674 0.080 Uiso 1 1 calc GR . . . .
H43C H -0.291187 0.697236 -0.022159 0.080 Uiso 1 1 calc GR . . . .
C44 C -0.2925(3) 0.8580(4) -0.02440(17) 0.0361(10) Uani 1 1 d . . . . .
C45 C -0.3504(3) 0.9132(4) -0.00119(19) 0.0402(11) Uani 1 1 d . . . . .
H45 H -0.405746 0.881065 0.001217 0.048 Uiso 1 1 calc R . . . .
C46 C -0.3316(3) 1.0126(4) 0.01862(19) 0.0389(10) Uani 1 1 d . . . . .
C47 C -0.3975(4) 1.0642(5) 0.0448(3) 0.0661(18) Uani 1 1 d . . . . .
H47A H -0.365697 1.084118 0.077490 0.099 Uiso 1 1 calc GR . . . .
H47B H -0.446082 1.015077 0.046806 0.099 Uiso 1 1 calc GR . . . .
H47C H -0.423138 1.126845 0.027023 0.099 Uiso 1 1 calc GR . . . .
C48 C -0.1742(5) 0.5966(5) 0.1429(3) 0.0630(17) Uani 1 1 d . . . . .
H48A H -0.128248 0.564114 0.168348 0.095 Uiso 1 1 calc GR . . . .
H48B H -0.219272 0.544082 0.128688 0.095 Uiso 1 1 calc GR . . . .
H48C H -0.203668 0.653551 0.156682 0.095 Uiso 1 1 calc GR . . . .
C49 C -0.1302(3) 0.6395(3) 0.10431(19) 0.0388(10) Uani 1 1 d . . . . .
C50 C -0.1450(3) 0.5894(3) 0.05969(19) 0.0399(10) Uani 1 1 d . . . . .
H50 H -0.187650 0.533945 0.054329 0.048 Uiso 1 1 calc R . . . .
C51 C -0.1026(3) 0.6137(3) 0.02234(17) 0.0359(10) Uani 1 1 d . . . . .
C52 C -0.1239(4) 0.5487(4) -0.0230(2) 0.0512(13) Uani 1 1 d . . . . .
H52A H -0.133694 0.594840 -0.051327 0.077 Uiso 1 1 calc GR . . . .
H52B H -0.178614 0.507583 -0.023566 0.077 Uiso 1 1 calc GR . . . .
H52C H -0.073358 0.501503 -0.023735 0.077 Uiso 1 1 calc GR . . . .
N7 N 0.0080(9) 1.5860(14) 0.2450(4) 0.103(5) Uani 0.5 1 d D U P C 1
C53 C -0.0284(10) 1.5886(14) 0.2752(5) 0.081(4) Uani 0.5 1 d D U P C 1
C54 C -0.0704(12) 1.5793(13) 0.3190(6) 0.093(5) Uani 0.5 1 d D U P C 1
H54A H -0.049063 1.514945 0.336649 0.139 Uiso 0.5 1 calc GR . P C 1
H54B H -0.136260 1.577066 0.308401 0.139 Uiso 0.5 1 calc GR . P C 1
H54C H -0.052826 1.639774 0.340207 0.139 Uiso 0.5 1 calc GR . P C 1

loop_
_atom_site_aniso_label
_atom_site_aniso_U_11
_atom_site_aniso_U_22
_atom_site_aniso_U_33
_atom_site_aniso_U_23
_atom_site_aniso_U_13
_atom_site_aniso_U_12
Tb1 0.02186(10) 0.02352(10) 0.02367(10) 0.00092(6) 0.00874(7) 0.00011(6)
Tb2 0.02552(10) 0.02090(10) 0.02212(9) -0.00044(6) 0.00837(7) -0.00130(7)
S3 0.0451(7) 0.0670(9) 0.0533(8) 0.0137(7) 0.0162(6) 0.0241(7)
O1 0.0317(14) 0.0219(13) 0.0260(13) -0.0011(10) 0.0131(11) 0.0019(11)
O2 0.0316(15) 0.0278(14) 0.0247(13) -0.0016(11) 0.0067(11) -0.0040(11)
O3 0.0266(14) 0.0267(14) 0.0306(14) 0.0032(11) 0.0094(11) 0.0028(11)
O4 0.0272(14) 0.0321(15) 0.0343(15) 0.0012(12) 0.0097(12) -0.0052(12)
O5 0.0250(14) 0.0321(15) 0.0454(17) 0.0042(13) 0.0153(13) 0.0011(12)
O6 0.0419(17) 0.0258(14) 0.0422(17) 0.0015(13) 0.0203(14) -0.0043(13)
O7 0.0368(16) 0.0252(14) 0.0326(15) -0.0052(12) 0.0059(12) -0.0035(12)
O8 0.0239(13) 0.0228(12) 0.0217(12) -0.0031(10) 0.0072(10) 0.0003(10)
N1 0.0288(17) 0.0211(15) 0.0312(17) 0.0022(13) 0.0107(14) 0.0026(13)
N2 0.037(2) 0.040(2) 0.0310(18) -0.0051(15) 0.0131(15) 0.0101(16)
N3 0.0333(18) 0.0347(19) 0.0243(16) 0.0002(14) 0.0087(14) -0.0019(15)
N4 0.050(2) 0.042(2) 0.0316(19) -0.0077(17) -0.0012(17) 0.0082(19)
N5 0.0353(19) 0.0296(18) 0.0298(17) 0.0005(14) 0.0093(15) 0.0017(14)
N6 0.0277(18) 0.0331(19) 0.051(2) 0.0008(17) 0.0030(16) 0.0026(15)
C1 0.0253(18) 0.0282(19) 0.0266(18) -0.0013(15) 0.0097(15) 0.0037(15)
C2 0.0267(19) 0.0280(19) 0.0263(18) 0.0010(15) 0.0126(15) 0.0039(15)
C3 0.033(2) 0.028(2) 0.032(2) -0.0005(16) 0.0160(17) -0.0013(16)
C4 0.037(2) 0.037(2) 0.0262(19) 0.0041(16) 0.0162(17) 0.0062(18)
C5 0.030(2) 0.035(2) 0.0281(19) -0.0025(16) 0.0123(16) 0.0084(17)
C6 0.0267(19) 0.029(2) 0.033(2) -0.0020(16) 0.0107(16) 0.0082(15)
C7 0.036(2) 0.027(2) 0.037(2) -0.0056(17) 0.0128(18) 0.0061(17)
C8 0.038(2) 0.0234(19) 0.043(2) -0.0018(17) 0.0132(19) 0.0044(17)
C9 0.033(2) 0.028(2) 0.034(2) 0.0022(16) 0.0109(17) 0.0029(16)
C10 0.044(3) 0.056(3) 0.036(2) -0.007(2) 0.007(2) 0.025(2)
S1 0.0550(8) 0.0487(8) 0.0345(6) -0.0083(5) 0.0063(5) 0.0189(6)
C11 0.0550(8) 0.0487(8) 0.0345(6) -0.0083(5) 0.0063(5) 0.0189(6)
C12 0.0550(8) 0.0487(8) 0.0345(6) -0.0083(5) 0.0063(5) 0.0189(6)
C13 0.0550(8) 0.0487(8) 0.0345(6) -0.0083(5) 0.0063(5) 0.0189(6)
C14 0.0550(8) 0.0487(8) 0.0345(6) -0.0083(5) 0.0063(5) 0.0189(6)
S1' 0.0550(8) 0.0487(8) 0.0345(6) -0.0083(5) 0.0063(5) 0.0189(6)
C11' 0.0550(8) 0.0487(8) 0.0345(6) -0.0083(5) 0.0063(5) 0.0189(6)
C12' 0.0550(8) 0.0487(8) 0.0345(6) -0.0083(5) 0.0063(5) 0.0189(6)
C13' 0.0550(8) 0.0487(8) 0.0345(6) -0.0083(5) 0.0063(5) 0.0189(6)
C14' 0.0550(8) 0.0487(8) 0.0345(6) -0.0083(5) 0.0063(5) 0.0189(6)
C15 0.031(2) 0.031(2) 0.0244(18) -0.0030(16) 0.0031(16) -0.0007(16)
C16 0.0275(19) 0.032(2) 0.0241(18) -0.0043(15) 0.0049(15) -0.0025(16)
C17 0.037(2) 0.034(2) 0.0270(19) -0.0014(16) 0.0072(17) -0.0025(18)
C18 0.036(2) 0.029(2) 0.037(2) -0.0038(17) 0.0053(18) -0.0023(17)
C19 0.035(2) 0.037(2) 0.029(2) -0.0089(17) 0.0016(17) 0.0025(18)
C20 0.031(2) 0.036(2) 0.0266(19) -0.0044(17) 0.0036(16) 0.0040(17)
C21 0.043(2) 0.042(2) 0.0216(19) -0.0004(17) 0.0034(17) 0.010(2)
C22 0.053(3) 0.040(2) 0.025(2) 0.0061(18) 0.0100(19) 0.008(2)
C23 0.044(2) 0.036(2) 0.028(2) 0.0020(17) 0.0117(18) 0.0016(19)
S2 0.0738(10) 0.0452(8) 0.0428(7) -0.0074(6) 0.0199(7) -0.0013(7)
C24 0.038(3) 0.039(3) 0.030(3) -0.005(2) 0.005(2) 0.000(2)
C25 0.0738(10) 0.0452(8) 0.0428(7) -0.0074(6) 0.0199(7) -0.0013(7)
C26 0.0738(10) 0.0452(8) 0.0428(7) -0.0074(6) 0.0199(7) -0.0013(7)
C27 0.0738(10) 0.0452(8) 0.0428(7) -0.0074(6) 0.0199(7) -0.0013(7)
C28 0.0738(10) 0.0452(8) 0.0428(7) -0.0074(6) 0.0199(7) -0.0013(7)
S2' 0.0738(10) 0.0452(8) 0.0428(7) -0.0074(6) 0.0199(7) -0.0013(7)
C24' 0.033(8) 0.037(8) 0.027(8) -0.003(7) 0.004(7) 0.001(7)
C25' 0.0738(10) 0.0452(8) 0.0428(7) -0.0074(6) 0.0199(7) -0.0013(7)
C26' 0.0738(10) 0.0452(8) 0.0428(7) -0.0074(6) 0.0199(7) -0.0013(7)
C27' 0.0738(10) 0.0452(8) 0.0428(7) -0.0074(6) 0.0199(7) -0.0013(7)
C28' 0.0738(10) 0.0452(8) 0.0428(7) -0.0074(6) 0.0199(7) -0.0013(7)
C29 0.030(2) 0.0271(19) 0.029(2) -0.0030(16) 0.0033(16) -0.0001(16)
C30 0.0276(19) 0.0242(19) 0.0289(19) 0.0001(15) 0.0051(15) -0.0015(15)
C31 0.032(2) 0.028(2) 0.039(2) 0.0044(17) 0.0102(18) 0.0025(17)
C32 0.028(2) 0.039(2) 0.045(3) 0.000(2) 0.0111(18) 0.0021(18)
C33 0.029(2) 0.027(2) 0.042(2) -0.0026(17) 0.0030(18) -0.0006(16)
C34 0.032(2) 0.0231(19) 0.031(2) -0.0020(15) 0.0005(16) 0.0002(16)
C35 0.042(2) 0.027(2) 0.035(2) -0.0004(17) 0.0001(19) 0.0056(18)
C36 0.058(3) 0.030(2) 0.037(2) 0.0117(18) 0.015(2) 0.007(2)
C37 0.054(3) 0.026(2) 0.039(2) 0.0066(18) 0.022(2) 0.0031(19)
C38 0.035(2) 0.036(2) 0.049(3) -0.003(2) 0.002(2) 0.0028(19)
C39 0.036(2) 0.040(3) 0.051(3) 0.004(2) 0.008(2) 0.006(2)
C40 0.048(3) 0.057(3) 0.055(3) 0.000(3) 0.009(3) 0.015(3)
C41 0.047(3) 0.069(4) 0.061(4) -0.003(3) 0.018(3) 0.021(3)
C42 0.040(3) 0.063(4) 0.066(4) 0.008(3) 0.010(3) 0.023(3)
C43 0.041(3) 0.037(3) 0.082(4) 0.000(3) 0.012(3) -0.013(2)
C44 0.029(2) 0.034(2) 0.044(2) 0.0124(19) 0.0030(18) -0.0055(17)
C45 0.030(2) 0.032(2) 0.062(3) 0.009(2) 0.019(2) -0.0055(18)
C46 0.029(2) 0.040(2) 0.051(3) 0.013(2) 0.016(2) 0.0054(18)
C47 0.049(3) 0.056(3) 0.109(5) -0.003(4) 0.051(4) -0.003(3)
C48 0.076(4) 0.044(3) 0.084(4) 0.003(3) 0.049(4) -0.011(3)
C49 0.037(2) 0.026(2) 0.057(3) 0.007(2) 0.018(2) 0.0002(18)
C50 0.039(2) 0.023(2) 0.057(3) 0.0021(19) 0.008(2) -0.0080(18)
C51 0.037(2) 0.023(2) 0.043(2) -0.0031(18) -0.0017(19) 0.0055(17)
C52 0.056(3) 0.035(3) 0.056(3) -0.011(2) -0.003(3) -0.005(2)
N7 0.075(7) 0.173(13) 0.072(7) 0.075(8) 0.037(6) 0.031(8)
C53 0.062(7) 0.100(8) 0.083(7) 0.031(7) 0.017(6) 0.012(6)
C54 0.094(10) 0.061(8) 0.142(13) 0.009(9) 0.065(10) -0.003(7)

loop_
_atom_type_symbol
_atom_type_description
_atom_type_scat_dispersion_real
_atom_type_scat_dispersion_imag
_atom_type_scat_source
C C 0.0033 0.0016 'International Tables Vol C Tables 4.2.6.8 and 6.1.1.4'
H H 0.0000 0.0000 'International Tables Vol C Tables 4.2.6.8 and 6.1.1.4'
N N 0.0061 0.0033 'International Tables Vol C Tables 4.2.6.8 and 6.1.1.4'
O O 0.0106 0.0060 'International Tables Vol C Tables 4.2.6.8 and 6.1.1.4'
S S 0.1246 0.1234 'International Tables Vol C Tables 4.2.6.8 and 6.1.1.4'
Tb Tb -0.1723 4.1537 'International Tables Vol C Tables 4.2.6.8 and 6.1.1.4'

loop_
_geom_angle_atom_site_label_1
_geom_angle_atom_site_label_2
_geom_angle_atom_site_label_3
_geom_angle
_geom_angle_site_symmetry_1
_geom_angle_site_symmetry_3
_geom_angle_publ_flag
Tb1 Tb1 Tb2 55.051(5) 3_575 . ?
Tb2 Tb1 Tb1 63.144(6) 3_575 3_575 ?
Tb2 Tb1 Tb2 118.196(7) 3_575 . ?
O1 Tb1 Tb1 85.56(7) . 3_575 ?
O1 Tb1 Tb2 36.20(6) . . ?
O1 Tb1 Tb2 142.66(7) . 3_575 ?
O1 Tb1 O2 146.39(9) . 3_575 ?
O1 Tb1 O3 143.54(9) . 3_575 ?
O1 Tb1 N1 66.31(10) . . ?
O2 Tb1 Tb1 70.42(7) 3_575 3_575 ?
O2 Tb1 Tb2 110.76(7) 3_575 . ?
O2 Tb1 Tb2 41.75(7) 3_575 3_575 ?
O2 Tb1 O3 67.16(10) 3_575 3_575 ?
O2 Tb1 N1 137.49(10) 3_575 . ?
O3 Tb1 Tb1 102.62(7) 3_575 3_575 ?
O3 Tb1 Tb2 153.91(7) 3_575 . ?
O3 Tb1 Tb2 42.04(7) 3_575 3_575 ?
O3 Tb1 N1 77.43(10) 3_575 . ?
O4 Tb1 Tb1 110.62(7) . 3_575 ?
O4 Tb1 Tb2 122.82(7) . 3_575 ?
O4 Tb1 Tb2 81.38(7) . . ?
O4 Tb1 O1 85.76(10) . . ?
O4 Tb1 O2 81.39(10) . 3_575 ?
O4 Tb1 O3 122.45(10) . 3_575 ?
O4 Tb1 O8 77.21(10) . . ?
O4 Tb1 O8 142.18(9) . 3_575 ?
O4 Tb1 N1 139.53(10) . . ?
O5 Tb1 Tb1 165.82(8) . 3_575 ?
O5 Tb1 Tb2 127.14(8) . 3_575 ?
O5 Tb1 Tb2 113.77(8) . . ?
O5 Tb1 O1 81.09(10) . . ?
O5 Tb1 O2 123.71(10) . 3_575 ?
O5 Tb1 O3 85.60(10) . 3_575 ?
O5 Tb1 O4 73.23(11) . . ?
O5 Tb1 O8 144.20(10) . 3_575 ?
O5 Tb1 O8 139.81(10) . . ?
O5 Tb1 N1 73.93(11) . . ?
O8 Tb1 Tb1 35.53(6) 3_575 3_575 ?
O8 Tb1 Tb1 35.83(6) . 3_575 ?
O8 Tb1 Tb2 33.93(6) . . ?
O8 Tb1 Tb2 40.33(6) 3_575 3_575 ?
O8 Tb1 Tb2 84.06(6) 3_575 . ?
O8 Tb1 Tb2 91.79(6) . 3_575 ?
O8 Tb1 O1 70.04(9) . . ?
O8 Tb1 O1 102.33(9) 3_575 . ?
O8 Tb1 O2 76.86(9) . 3_575 ?
O8 Tb1 O2 71.54(9) 3_575 3_575 ?
O8 Tb1 O3 70.48(9) 3_575 3_575 ?
O8 Tb1 O3 133.84(9) . 3_575 ?
O8 Tb1 O8 71.36(10) . 3_575 ?
O8 Tb1 N1 116.11(10) . . ?
O8 Tb1 N1 75.08(10) 3_575 . ?
N1 Tb1 Tb1 96.36(7) . 3_575 ?
N1 Tb1 Tb2 95.90(7) . 3_575 ?
N1 Tb1 Tb2 90.87(7) . . ?
Tb1 Tb2 Tb1 61.804(6) 3_575 . ?
O1 Tb2 Tb1 91.31(6) . 3_575 ?
O1 Tb2 Tb1 35.55(6) . . ?
O1 Tb2 N3 82.61(11) . . ?
O1 Tb2 N5 157.73(10) . . ?
O2 Tb2 Tb1 69.59(7) . . ?
O2 Tb2 Tb1 42.08(7) . 3_575 ?
O2 Tb2 O1 77.45(10) . . ?
O2 Tb2 O3 67.91(10) . . ?
O2 Tb2 N3 66.07(10) . . ?
O2 Tb2 N5 108.00(11) . . ?
O3 Tb2 Tb1 101.97(7) . . ?
O3 Tb2 Tb1 42.73(7) . 3_575 ?
O3 Tb2 O1 134.03(9) . . ?
O3 Tb2 N3 108.29(11) . . ?
O3 Tb2 N5 65.70(11) . . ?
O6 Tb2 Tb1 110.89(8) . . ?
O6 Tb2 Tb1 170.00(8) . 3_575 ?
O6 Tb2 O1 84.56(10) . . ?
O6 Tb2 O2 144.41(10) . . ?
O6 Tb2 O3 140.33(10) . . ?
O6 Tb2 O7 74.41(11) . . ?
O6 Tb2 O8 129.05(10) . . ?
O6 Tb2 N3 81.46(11) . . ?
O6 Tb2 N5 78.92(11) . . ?
O7 Tb2 Tb1 92.47(7) . . ?
O7 Tb2 Tb1 98.41(8) . 3_575 ?
O7 Tb2 O1 108.53(10) . . ?
O7 Tb2 O2 140.47(10) . . ?
O7 Tb2 O3 82.80(10) . . ?
O7 Tb2 O8 73.52(10) . . ?
O7 Tb2 N3 152.03(11) . . ?
O7 Tb2 N5 81.39(11) . . ?
O8 Tb2 Tb1 34.22(6) . . ?
O8 Tb2 Tb1 41.05(6) . 3_575 ?
O8 Tb2 O1 69.68(9) . . ?
O8 Tb2 O2 72.41(9) . . ?
O8 Tb2 O3 71.62(9) . . ?
O8 Tb2 N3 134.03(11) . . ?
O8 Tb2 N5 132.56(10) . . ?
N3 Tb2 Tb1 109.46(8) . . ?
N3 Tb2 Tb1 107.09(8) . 3_575 ?
N3 Tb2 N5 80.27(12) . . ?
N5 Tb2 Tb1 107.25(8) . 3_575 ?
N5 Tb2 Tb1 166.71(8) . . ?
C42 S3 C39 91.6(3) . . ?
Tb1 O1 Tb2 108.25(10) . . ?
C2 O1 Tb1 118.0(2) . . ?
C2 O1 Tb2 126.2(2) . . ?
Tb2 O2 Tb1 96.17(10) . 3_575 ?
C16 O2 Tb1 144.0(3) . 3_575 ?
C16 O2 Tb2 119.0(2) . . ?
Tb2 O3 Tb1 95.22(10) . 3_575 ?
C30 O3 Tb1 139.5(2) . 3_575 ?
C30 O3 Tb2 122.5(2) . . ?
C44 O4 Tb1 134.8(3) . . ?
C46 O5 Tb1 135.5(3) . . ?
C49 O6 Tb2 135.6(3) . . ?
C51 O7 Tb2 134.6(3) . . ?
Tb1 O8 Tb1 108.64(10) . 3_575 ?
Tb1 O8 H8 112.3 3_575 . ?
Tb1 O8 H8 112.3 . . ?
Tb2 O8 Tb1 98.61(9) . 3_575 ?
Tb2 O8 Tb1 111.85(10) . . ?
Tb2 O8 H8 112.3 . . ?
C1 N1 Tb1 113.0(2) . . ?
C9 N1 Tb1 128.0(3) . . ?
C9 N1 C1 118.2(4) . . ?
C10 N2 C5 117.7(4) . . ?
C15 N3 Tb2 113.7(3) . . ?
C23 N3 Tb2 126.6(3) . . ?
C23 N3 C15 117.8(4) . . ?
C24 N4 C19 123.9(5) . . ?
C24' N4 C19 117.0(9) . . ?
C29 N5 Tb2 116.5(3) . . ?
C37 N5 Tb2 126.2(3) . . ?
C37 N5 C29 117.3(4) . . ?
C38 N6 C33 118.1(4) . . ?
N1 C1 C2 116.5(3) . . ?
N1 C1 C6 122.6(4) . . ?
C6 C1 C2 120.9(4) . . ?
O1 C2 C1 119.4(3) . . ?
O1 C2 C3 122.9(4) . . ?
C3 C2 C1 117.7(4) . . ?
C2 C3 H3 119.6 . . ?
C2 C3 C4 120.8(4) . . ?
C4 C3 H3 119.6 . . ?
C3 C4 H4 119.1 . . ?
C5 C4 C3 121.8(4) . . ?
C5 C4 H4 119.1 . . ?
C4 C5 N2 122.7(4) . . ?
C4 C5 C6 119.2(4) . . ?
C6 C5 N2 118.0(4) . . ?
C1 C6 C5 119.4(4) . . ?
C1 C6 C7 117.0(4) . . ?
C5 C6 C7 123.6(4) . . ?
C6 C7 H7 120.3 . . ?
C8 C7 C6 119.3(4) . . ?
C8 C7 H7 120.3 . . ?
C7 C8 H8A 120.1 . . ?
C7 C8 C9 119.9(4) . . ?
C9 C8 H8A 120.1 . . ?
N1 C9 C8 122.7(4) . . ?
N1 C9 H9 118.6 . . ?
C8 C9 H9 118.6 . . ?
N2 C10 H10 118.1 . . ?
N2 C10 H10A 128.6 . . ?
N2 C10 C11 123.9(5) . . ?
N2 C10 C11' 102.9(11) . . ?
C11 C10 H10 118.1 . . ?
C11' C10 H10A 128.6 . . ?
C11 S1 C14 91.1(3) . . ?
C10 C11 S1 121.4(4) . . ?
C12 C11 C10 127.1(5) . . ?
C12 C11 S1 111.5(4) . . ?
C11 C12 H12 123.7 . . ?
C11 C12 C13 112.6(5) . . ?
C13 C12 H12 123.7 . . ?
C12 C13 H13 123.9 . . ?
C14 C13 C12 112.1(5) . . ?
C14 C13 H13 123.9 . . ?
S1 C14 H14 123.7 . . ?
C13 C14 S1 112.6(4) . . ?
C13 C14 H14 123.7 . . ?
C14' S1' C11' 90.4(15) . . ?
C10 C11' S1' 129.9(13) . . ?
C12' C11' C10 115.8(17) . . ?
C12' C11' S1' 105(2) . . ?
C11' C12' H12' 117.6 . . ?
C11' C12' C13' 125(3) . . ?
C13' C12' H12' 117.6 . . ?
C12' C13' H13' 130.5 . . ?
C14' C13' C12' 99(3) . . ?
C14' C13' H13' 130.5 . . ?
S1' C14' H14' 119.6 . . ?
C13' C14' S1' 121(3) . . ?
C13' C14' H14' 119.6 . . ?
N3 C15 C16 116.3(4) . . ?
N3 C15 C20 122.2(4) . . ?
C20 C15 C16 121.5(4) . . ?
O2 C16 C15 118.6(4) . . ?
O2 C16 C17 124.3(4) . . ?
C17 C16 C15 117.1(4) . . ?
C16 C17 H17 119.2 . . ?
C16 C17 C18 121.7(4) . . ?
C18 C17 H17 119.2 . . ?
C17 C18 H18 119.1 . . ?
C19 C18 C17 121.7(4) . . ?
C19 C18 H18 119.1 . . ?
N4 C19 C20 116.3(4) . . ?
C18 C19 N4 125.3(4) . . ?
C18 C19 C20 118.4(4) . . ?
C15 C20 C19 119.6(4) . . ?
C21 C20 C15 117.6(4) . . ?
C21 C20 C19 122.8(4) . . ?
C20 C21 H21 120.2 . . ?
C22 C21 C20 119.7(4) . . ?
C22 C21 H21 120.2 . . ?
C21 C22 H22 120.4 . . ?
C21 C22 C23 119.2(4) . . ?
C23 C22 H22 120.4 . . ?
N3 C23 C22 123.4(4) . . ?
N3 C23 H23 118.3 . . ?
C22 C23 H23 118.3 . . ?
C25 S2 C28 91.5(3) . . ?
N4 C24 H24 118.7 . . ?
N4 C24 C25 122.6(6) . . ?
C25 C24 H24 118.7 . . ?
C24 C25 S2 121.4(5) . . ?
C26 C25 S2 111.0(5) . . ?
C26 C25 C24 127.5(6) . . ?
C25 C26 H26 123.1 . . ?
C25 C26 C27 113.8(6) . . ?
C27 C26 H26 123.1 . . ?
C26 C27 H27 124.1 . . ?
C28 C27 C26 111.8(6) . . ?
C28 C27 H27 124.1 . . ?
S2 C28 H28 124.1 . . ?
C27 C28 S2 111.8(5) . . ?
C27 C28 H28 124.1 . . ?
C28' S2' C25' 94.1(11) . . ?
N4 C24' H24' 117.6 . . ?
N4 C24' C25' 124.7(16) . . ?
C25' C24' H24' 117.6 . . ?
C24' C25' S2' 119.4(16) . . ?
C26' C25' S2' 109.6(15) . . ?
C26' C25' C24' 130(2) . . ?
C25' C26' H26' 123.3 . . ?
C25' C26' C27' 113(2) . . ?
C27' C26' H26' 123.3 . . ?
C26' C27' H27' 123.8 . . ?
C28' C27' C26' 112(2) . . ?
C28' C27' H27' 123.8 . . ?
S2' C28' H28' 124.8 . . ?
C27' C28' S2' 110(2) . . ?
C27' C28' H28' 124.8 . . ?
N5 C29 C30 116.2(4) . . ?
N5 C29 C34 122.7(4) . . ?
C34 C29 C30 121.1(4) . . ?
O3 C30 C29 119.0(4) . . ?
O3 C30 C31 123.5(4) . . ?
C31 C30 C29 117.5(4) . . ?
C30 C31 H31 119.6 . . ?
C30 C31 C32 120.9(4) . . ?
C32 C31 H31 119.6 . . ?
C31 C32 H32 118.6 . . ?
C33 C32 C31 122.8(4) . . ?
C33 C32 H32 118.6 . . ?
N6 C33 C34 118.1(4) . . ?
C32 C33 N6 123.4(4) . . ?
C32 C33 C34 118.3(4) . . ?
C29 C34 C33 119.4(4) . . ?
C35 C34 C29 117.3(4) . . ?
C35 C34 C33 123.3(4) . . ?
C34 C35 H35 120.1 . . ?
C36 C35 C34 119.8(4) . . ?
C36 C35 H35 120.1 . . ?
C35 C36 H36 120.3 . . ?
C35 C36 C37 119.4(4) . . ?
C37 C36 H36 120.3 . . ?
N5 C37 C36 123.5(4) . . ?
N5 C37 H37 118.2 . . ?
C36 C37 H37 118.2 . . ?
N6 C38 H38 118.6 . . ?
N6 C38 C39 122.9(5) . . ?
C39 C38 H38 118.6 . . ?
C38 C39 S3 122.7(4) . . ?
C40 C39 S3 110.4(4) . . ?
C40 C39 C38 126.7(5) . . ?
C39 C40 H40 123.3 . . ?
C39 C40 C41 113.5(5) . . ?
C41 C40 H40 123.3 . . ?
C40 C41 H41 123.5 . . ?
C42 C41 C40 112.9(5) . . ?
C42 C41 H41 123.5 . . ?
S3 C42 H42 124.2 . . ?
C41 C42 S3 111.6(4) . . ?
C41 C42 H42 124.2 . . ?
H43A C43 H43B 109.5 . . ?
H43A C43 H43C 109.5 . . ?
H43B C43 H43C 109.5 . . ?
C44 C43 H43A 109.5 . . ?
C44 C43 H43B 109.5 . . ?
C44 C43 H43C 109.5 . . ?
O4 C44 C43 116.1(4) . . ?
O4 C44 C45 125.6(4) . . ?
C45 C44 C43 118.2(4) . . ?
C44 C45 H45 118.2 . . ?
C46 C45 C44 123.6(4) . . ?
C46 C45 H45 118.2 . . ?
O5 C46 C45 125.0(4) . . ?
O5 C46 C47 115.4(5) . . ?
C45 C46 C47 119.6(4) . . ?
C46 C47 H47A 109.5 . . ?
C46 C47 H47B 109.5 . . ?
C46 C47 H47C 109.5 . . ?
H47A C47 H47B 109.5 . . ?
H47A C47 H47C 109.5 . . ?
H47B C47 H47C 109.5 . . ?
H48A C48 H48B 109.5 . . ?
H48A C48 H48C 109.5 . . ?
H48B C48 H48C 109.5 . . ?
C49 C48 H48A 109.5 . . ?
C49 C48 H48B 109.5 . . ?
C49 C48 H48C 109.5 . . ?
O6 C49 C48 116.7(5) . . ?
O6 C49 C50 124.4(4) . . ?
C50 C49 C48 118.9(5) . . ?
C49 C50 H50 117.3 . . ?
C51 C50 C49 125.5(4) . . ?
C51 C50 H50 117.3 . . ?
O7 C51 C50 125.3(4) . . ?
O7 C51 C52 116.1(5) . . ?
C50 C51 C52 118.6(4) . . ?
C51 C52 H52A 109.5 . . ?
C51 C52 H52B 109.5 . . ?
C51 C52 H52C 109.5 . . ?
H52A C52 H52B 109.5 . . ?
H52A C52 H52C 109.5 . . ?
H52B C52 H52C 109.5 . . ?
N7 C53 C54 172.2(17) . . ?
C53 C54 H54A 109.5 . . ?
C53 C54 H54B 109.5 . . ?
C53 C54 H54C 109.5 . . ?
H54A C54 H54B 109.5 . . ?
H54A C54 H54C 109.5 . . ?
H54B C54 H54C 109.5 . . ?

loop_
_geom_bond_atom_site_label_1
_geom_bond_atom_site_label_2
_geom_bond_distance
_geom_bond_site_symmetry_2
_geom_bond_publ_flag
Tb1 Tb1 3.8310(4) 3_575 ?
Tb1 Tb2 3.8780(3) . ?
Tb1 Tb2 3.5631(3) 3_575 ?
Tb1 O1 2.374(3) . ?
Tb1 O2 2.402(3) 3_575 ?
Tb1 O3 2.428(3) 3_575 ?
Tb1 O4 2.336(3) . ?
Tb1 O5 2.318(3) . ?
Tb1 O8 2.350(3) . ?
Tb1 O8 2.367(3) 3_575 ?
Tb1 N1 2.563(3) . ?
Tb2 O1 2.412(3) . ?
Tb2 O2 2.386(3) . ?
Tb2 O3 2.396(3) . ?
Tb2 O6 2.313(3) . ?
Tb2 O7 2.329(3) . ?
Tb2 O8 2.332(3) . ?
Tb2 N3 2.526(3) . ?
Tb2 N5 2.551(4) . ?
S3 C39 1.724(5) . ?
S3 C42 1.721(5) . ?
O1 C2 1.334(5) . ?
O2 C16 1.318(5) . ?
O3 C30 1.321(5) . ?
O4 C44 1.264(5) . ?
O5 C46 1.260(5) . ?
O6 C49 1.278(6) . ?
O7 C51 1.268(5) . ?
O8 H8 1.0000 . ?
N1 C1 1.364(5) . ?
N1 C9 1.326(5) . ?
N2 C5 1.426(5) . ?
N2 C10 1.272(6) . ?
N3 C15 1.373(5) . ?
N3 C23 1.323(5) . ?
N4 C19 1.407(6) . ?
N4 C24 1.256(6) . ?
N4 C24' 1.312(9) . ?
N5 C29 1.373(6) . ?
N5 C37 1.332(5) . ?
N6 C33 1.418(6) . ?
N6 C38 1.293(7) . ?
C1 C2 1.440(6) . ?
C1 C6 1.413(5) . ?
C2 C3 1.393(5) . ?
C3 H3 0.9500 . ?
C3 C4 1.410(6) . ?
C4 H4 0.9500 . ?
C4 C5 1.379(6) . ?
C5 C6 1.418(6) . ?
C6 C7 1.421(6) . ?
C7 H7 0.9500 . ?
C7 C8 1.359(6) . ?
C8 H8A 0.9500 . ?
C8 C9 1.402(6) . ?
C9 H9 0.9500 . ?
C10 H10 0.9500 . ?
C10 H10A 0.9500 . ?
C10 C11 1.450(7) . ?
C10 C11' 1.472(10) . ?
S1 C11 1.716(6) . ?
S1 C14 1.725(6) . ?
C11 C12 1.370(8) . ?
C12 H12 0.9500 . ?
C12 C13 1.424(7) . ?
C13 H13 0.9500 . ?
C13 C14 1.343(8) . ?
C14 H14 0.9500 . ?
S1' C11' 1.734(10) . ?
S1' C14' 1.722(10) . ?
C11' C12' 1.365(10) . ?
C12' H12' 0.9500 . ?
C12' C13' 1.450(10) . ?
C13' H13' 0.9500 . ?
C13' C14' 1.361(10) . ?
C14' H14' 0.9500 . ?
C15 C16 1.440(6) . ?
C15 C20 1.413(6) . ?
C16 C17 1.395(6) . ?
C17 H17 0.9500 . ?
C17 C18 1.405(6) . ?
C18 H18 0.9500 . ?
C18 C19 1.393(6) . ?
C19 C20 1.430(6) . ?
C20 C21 1.403(6) . ?
C21 H21 0.9500 . ?
C21 C22 1.366(7) . ?
C22 H22 0.9500 . ?
C22 C23 1.401(6) . ?
C23 H23 0.9500 . ?
S2 C25 1.716(7) . ?
S2 C28 1.731(7) . ?
C24 H24 0.9500 . ?
C24 C25 1.431(6) . ?
C25 C26 1.360(7) . ?
C26 H26 0.9500 . ?
C26 C27 1.417(7) . ?
C27 H27 0.9500 . ?
C27 C28 1.356(7) . ?
C28 H28 0.9500 . ?
S2' C25' 1.73(3) . ?
S2' C28' 1.72(3) . ?
C24' H24' 0.9500 . ?
C24' C25' 1.427(10) . ?
C25' C26' 1.365(10) . ?
C26' H26' 0.9500 . ?
C26' C27' 1.455(10) . ?
C27' H27' 0.9500 . ?
C27' C28' 1.369(10) . ?
C28' H28' 0.9500 . ?
C29 C30 1.440(6) . ?
C29 C34 1.416(6) . ?
C30 C31 1.386(6) . ?
C31 H31 0.9500 . ?
C31 C32 1.401(6) . ?
C32 H32 0.9500 . ?
C32 C33 1.378(7) . ?
C33 C34 1.423(6) . ?
C34 C35 1.413(6) . ?
C35 H35 0.9500 . ?
C35 C36 1.358(7) . ?
C36 H36 0.9500 . ?
C36 C37 1.404(6) . ?
C37 H37 0.9500 . ?
C38 H38 0.9500 . ?
C38 C39 1.447(6) . ?
C39 C40 1.366(8) . ?
C40 H40 0.9500 . ?
C40 C41 1.403(8) . ?
C41 H41 0.9500 . ?
C41 C42 1.346(9) . ?
C42 H42 0.9500 . ?
C43 H43A 0.9800 . ?
C43 H43B 0.9800 . ?
C43 H43C 0.9800 . ?
C43 C44 1.510(7) . ?
C44 C45 1.398(7) . ?
C45 H45 0.9500 . ?
C45 C46 1.393(7) . ?
C46 C47 1.520(7) . ?
C47 H47A 0.9800 . ?
C47 H47B 0.9800 . ?
C47 H47C 0.9800 . ?
C48 H48A 0.9800 . ?
C48 H48B 0.9800 . ?
C48 H48C 0.9800 . ?
C48 C49 1.503(7) . ?
C49 C50 1.392(7) . ?
C50 H50 0.9500 . ?
C50 C51 1.389(7) . ?
C51 C52 1.506(7) . ?
C52 H52A 0.9800 . ?
C52 H52B 0.9800 . ?
C52 H52C 0.9800 . ?
N7 C53 1.116(8) . ?
C53 C54 1.519(8) . ?
C54 H54A 0.9800 . ?
C54 H54B 0.9800 . ?
C54 H54C 0.9800 . ?

loop_
_geom_torsion_atom_site_label_1
_geom_torsion_atom_site_label_2
_geom_torsion_atom_site_label_3
_geom_torsion_atom_site_label_4
_geom_torsion
_geom_torsion_site_symmetry_1
_geom_torsion_site_symmetry_2
_geom_torsion_site_symmetry_3
_geom_torsion_site_symmetry_4
_geom_torsion_publ_flag
Tb1 O1 C2 C1 -25.1(5) . . . . ?
Tb1 O1 C2 C3 156.3(3) . . . . ?
Tb1 O2 C16 C15 -171.7(3) 3_575 . . . ?
Tb1 O2 C16 C17 7.5(7) 3_575 . . . ?
Tb1 O3 C30 C29 155.9(3) 3_575 . . . ?
Tb1 O3 C30 C31 -24.2(6) 3_575 . . . ?
Tb1 O4 C44 C43 -172.2(3) . . . . ?
Tb1 O4 C44 C45 7.2(7) . . . . ?
Tb1 O5 C46 C45 -16.4(8) . . . . ?
Tb1 O5 C46 C47 164.6(4) . . . . ?
Tb1 N1 C1 C2 14.7(4) . . . . ?
Tb1 N1 C1 C6 -166.7(3) . . . . ?
Tb1 N1 C9 C8 169.7(3) . . . . ?
Tb2 O1 C2 C1 120.8(3) . . . . ?
Tb2 O1 C2 C3 -57.8(5) . . . . ?
Tb2 O2 C16 C15 21.3(5) . . . . ?
Tb2 O2 C16 C17 -159.5(3) . . . . ?
Tb2 O3 C30 C29 -0.2(5) . . . . ?
Tb2 O3 C30 C31 179.6(3) . . . . ?
Tb2 O6 C49 C48 176.9(4) . . . . ?
Tb2 O6 C49 C50 0.1(7) . . . . ?
Tb2 O7 C51 C50 -5.2(7) . . . . ?
Tb2 O7 C51 C52 176.5(3) . . . . ?
Tb2 N3 C15 C16 -17.4(5) . . . . ?
Tb2 N3 C15 C20 161.7(3) . . . . ?
Tb2 N3 C23 C22 -162.3(4) . . . . ?
Tb2 N5 C29 C30 -2.5(5) . . . . ?
Tb2 N5 C29 C34 178.4(3) . . . . ?
Tb2 N5 C37 C36 -179.0(4) . . . . ?
S3 C39 C40 C41 0.6(7) . . . . ?
O1 C2 C3 C4 176.2(4) . . . . ?
O2 C16 C17 C18 179.1(4) . . . . ?
O3 C30 C31 C32 177.8(4) . . . . ?
O4 C44 C45 C46 1.1(8) . . . . ?
O6 C49 C50 C51 3.2(8) . . . . ?
N1 C1 C2 O1 5.4(5) . . . . ?
N1 C1 C2 C3 -175.9(4) . . . . ?
N1 C1 C6 C5 176.9(4) . . . . ?
N1 C1 C6 C7 -5.3(6) . . . . ?
N2 C5 C6 C1 -176.4(4) . . . . ?
N2 C5 C6 C7 6.0(6) . . . . ?
N2 C10 C11 S1 -1.4(9) . . . . ?
N2 C10 C11 C12 178.9(7) . . . . ?
N2 C10 C11' S1' 40(3) . . . . ?
N2 C10 C11' C12' -178.7(15) . . . . ?
N3 C15 C16 O2 -1.2(6) . . . . ?
N3 C15 C16 C17 179.5(4) . . . . ?
N3 C15 C20 C19 -178.0(4) . . . . ?
N3 C15 C20 C21 3.0(6) . . . . ?
N4 C19 C20 C15 176.1(4) . . . . ?
N4 C19 C20 C21 -4.9(6) . . . . ?
N4 C24 C25 S2 4.9(10) . . . . ?
N4 C24 C25 C26 -175.1(7) . . . . ?
N4 C24' C25' S2' 8(3) . . . . ?
N4 C24' C25' C26' -162.4(15) . . . . ?
N5 C29 C30 O3 1.9(5) . . . . ?
N5 C29 C30 C31 -178.0(4) . . . . ?
N5 C29 C34 C33 179.1(4) . . . . ?
N5 C29 C34 C35 1.9(6) . . . . ?
N6 C33 C34 C29 174.4(4) . . . . ?
N6 C33 C34 C35 -8.5(6) . . . . ?
N6 C38 C39 S3 -3.0(7) . . . . ?
N6 C38 C39 C40 -176.6(6) . . . . ?
C1 N1 C9 C8 0.6(6) . . . . ?
C1 C2 C3 C4 -2.4(6) . . . . ?
C1 C6 C7 C8 2.0(6) . . . . ?
C2 C1 C6 C5 -4.5(6) . . . . ?
C2 C1 C6 C7 173.3(4) . . . . ?
C2 C3 C4 C5 -1.4(7) . . . . ?
C3 C4 C5 N2 179.2(4) . . . . ?
C3 C4 C5 C6 2.3(7) . . . . ?
C4 C5 C6 C1 0.6(6) . . . . ?
C4 C5 C6 C7 -177.1(4) . . . . ?
C5 N2 C10 C11 -171.3(5) . . . . ?
C5 N2 C10 C11' 153.5(13) . . . . ?
C5 C6 C7 C8 179.7(4) . . . . ?
C6 C1 C2 O1 -173.3(4) . . . . ?
C6 C1 C2 C3 5.4(6) . . . . ?
C6 C7 C8 C9 2.2(7) . . . . ?
C7 C8 C9 N1 -3.7(7) . . . . ?
C9 N1 C1 C2 -174.6(4) . . . . ?
C9 N1 C1 C6 4.0(6) . . . . ?
C10 N2 C5 C4 43.2(7) . . . . ?
C10 N2 C5 C6 -140.0(5) . . . . ?
C10 C11 C12 C13 178.9(7) . . . . ?
C10 C11' C12' C13' -150(3) . . . . ?
S1 C11 C12 C13 -0.8(8) . . . . ?
C11 S1 C14 C13 -1.2(6) . . . . ?
C11 C12 C13 C14 -0.1(9) . . . . ?
C12 C13 C14 S1 0.9(8) . . . . ?
C14 S1 C11 C10 -178.6(6) . . . . ?
C14 S1 C11 C12 1.1(6) . . . . ?
S1' C11' C12' C13' 0.0(2) . . . . ?
C11' S1' C14' C13' 0.0(4) . . . . ?
C11' C12' C13' C14' 0.0(4) . . . . ?
C12' C13' C14' S1' 0.0(5) . . . . ?
C14' S1' C11' C10 144(4) . . . . ?
C14' S1' C11' C12' -0.02(15) . . . . ?
C15 N3 C23 C22 0.9(7) . . . . ?
C15 C16 C17 C18 -1.7(6) . . . . ?
C15 C20 C21 C22 0.2(7) . . . . ?
C16 C15 C20 C19 1.1(6) . . . . ?
C16 C15 C20 C21 -177.9(4) . . . . ?
C16 C17 C18 C19 1.6(7) . . . . ?
C17 C18 C19 N4 -177.2(4) . . . . ?
C17 C18 C19 C20 -0.1(7) . . . . ?
C18 C19 C20 C15 -1.2(6) . . . . ?
C18 C19 C20 C21 177.7(4) . . . . ?
C19 N4 C24 C25 175.5(6) . . . . ?
C19 N4 C24' C25' -163.6(18) . . . . ?
C19 C20 C21 C22 -178.8(4) . . . . ?
C20 C15 C16 O2 179.6(4) . . . . ?
C20 C15 C16 C17 0.3(6) . . . . ?
C20 C21 C22 C23 -2.6(7) . . . . ?
C21 C22 C23 N3 2.2(8) . . . . ?
C23 N3 C15 C16 177.3(4) . . . . ?
C23 N3 C15 C20 -3.5(6) . . . . ?
S2 C25 C26 C27 0.4(9) . . . . ?
C24 N4 C19 C18 -24.0(8) . . . . ?
C24 N4 C19 C20 158.8(5) . . . . ?
C24 C25 C26 C27 -179.6(8) . . . . ?
C25 S2 C28 C27 1.2(7) . . . . ?
C25 C26 C27 C28 0.5(11) . . . . ?
C26 C27 C28 S2 -1.1(9) . . . . ?
C28 S2 C25 C24 179.1(7) . . . . ?
C28 S2 C25 C26 -0.9(7) . . . . ?
S2' C25' C26' C27' 0.0(2) . . . . ?
C24' N4 C19 C18 25.5(13) . . . . ?
C24' N4 C19 C20 -151.6(12) . . . . ?
C24' C25' C26' C27' 171(3) . . . . ?
C25' S2' C28' C27' -0.1(3) . . . . ?
C25' C26' C27' C28' -0.1(4) . . . . ?
C26' C27' C28' S2' 0.1(5) . . . . ?
C28' S2' C25' C24' -172(2) . . . . ?
C28' S2' C25' C26' 0.04(15) . . . . ?
C29 N5 C37 C36 1.4(7) . . . . ?
C29 C30 C31 C32 -2.4(6) . . . . ?
C29 C34 C35 C36 -1.2(6) . . . . ?
C30 C29 C34 C33 0.1(6) . . . . ?
C30 C29 C34 C35 -177.1(4) . . . . ?
C30 C31 C32 C33 2.5(7) . . . . ?
C31 C32 C33 N6 -175.4(4) . . . . ?
C31 C32 C33 C34 -1.1(7) . . . . ?
C32 C33 C34 C29 -0.1(6) . . . . ?
C32 C33 C34 C35 176.9(4) . . . . ?
C33 N6 C38 C39 169.6(4) . . . . ?
C33 C34 C35 C36 -178.3(4) . . . . ?
C34 C29 C30 O3 -179.0(4) . . . . ?
C34 C29 C30 C31 1.1(6) . . . . ?
C34 C35 C36 C37 0.6(7) . . . . ?
C35 C36 C37 N5 -0.8(8) . . . . ?
C37 N5 C29 C30 177.1(4) . . . . ?
C37 N5 C29 C34 -2.0(6) . . . . ?
C38 N6 C33 C32 -34.3(7) . . . . ?
C38 N6 C33 C34 151.4(4) . . . . ?
C38 C39 C40 C41 174.9(5) . . . . ?
C39 S3 C42 C41 0.7(5) . . . . ?
C39 C40 C41 C42 -0.1(9) . . . . ?
C40 C41 C42 S3 -0.5(8) . . . . ?
C42 S3 C39 C38 -175.3(5) . . . . ?
C42 S3 C39 C40 -0.7(5) . . . . ?
C43 C44 C45 C46 -179.6(5) . . . . ?
C44 C45 C46 O5 3.3(8) . . . . ?
C44 C45 C46 C47 -177.7(5) . . . . ?
C48 C49 C50 C51 -173.6(5) . . . . ?
C49 C50 C51 O7 -0.6(8) . . . . ?
C49 C50 C51 C52 177.7(5) . . . . ?
